data_4338894
loop_
_publ_author_name
'Piglosiewicz, Ingmar M.'
'Beckhaus, R\"udiger'
'Wittstock, Gunther'
'Saak, Wolfgang'
'Haase, Detlef'

_publ_section_title
;
 Selective oxidation and reduction of trinuclear titanium(II)
 hexaazatrinaphthylene complexes-synthesis, structure, and electrochemical
 investigations.
;
_journal_issue 18
_journal_name_full 'Inorganic chemistry'
_journal_page_first 7610
_journal_page_last 7620
_journal_paper_doi 10.1021/ic701009u
_journal_volume 46
_journal_year 2007
_chemical_formula_sum 'C30 H26 N2 Ti'
_chemical_formula_weight 462.43
_chemical_name_systematic
; 
 ? 
;
_space_group_IT_number 14
_symmetry_cell_setting monoclinic
_symmetry_space_group_name_Hall '-P 2ybc'
_symmetry_space_group_name_H-M 'P 1 21/c 1'
_atom_sites_solution_hydrogens geom
_atom_sites_solution_primary direct
_atom_sites_solution_secondary difmap
_audit_creation_method SHELXL-97
_cell_angle_alpha 90.00
_cell_angle_beta 93.677(4)
_cell_angle_gamma 90.00
_cell_formula_units_Z 4
_cell_length_a 17.5975(7)
_cell_length_b 16.2780(7)
_cell_length_c 7.7007(2)
_cell_measurement_temperature 153(2)
_cell_volume 2201.34(14)
_computing_cell_refinement 'IPDS (Stoe, 1999)'
_computing_data_collection 'IPDS (Stoe, 1999)'
_computing_data_reduction 'XRED (Stoe, 1997)'
_computing_molecular_graphics 'Ortep-3 for Windows (Farrugia, 1997)'
_computing_publication_material 'SHELX-97 (Sheldrick, 1997)'
_computing_structure_refinement 'SHELXL-97 (Sheldrick, 1997)'
_computing_structure_solution 'SHELXS-97 (Sheldrick, 1990)'
_diffrn_ambient_temperature 153(2)
_diffrn_measured_fraction_theta_full 0.984
_diffrn_measured_fraction_theta_max 0.984
_diffrn_measurement_device_type 'Stoe IPDS'
_diffrn_radiation_monochromator graphite
_diffrn_radiation_source 'fine-focus sealed tube'
_diffrn_radiation_type MoK\a
_diffrn_radiation_wavelength 0.71073
_diffrn_reflns_av_R_equivalents 0.0496
_diffrn_reflns_av_sigmaI/netI 0.0415
_diffrn_reflns_limit_h_max 21
_diffrn_reflns_limit_h_min -21
_diffrn_reflns_limit_k_max 20
_diffrn_reflns_limit_k_min -20
_diffrn_reflns_limit_l_max 9
_diffrn_reflns_limit_l_min -9
_diffrn_reflns_number 20660
_diffrn_reflns_theta_full 26.02
_diffrn_reflns_theta_max 26.02
_diffrn_reflns_theta_min 2.50
_exptl_absorpt_coefficient_mu 0.411
_exptl_absorpt_correction_T_max 0.9372
_exptl_absorpt_correction_T_min 0.8210
_exptl_absorpt_correction_type numerical
_exptl_crystal_colour black
_exptl_crystal_density_diffrn 1.395
_exptl_crystal_density_method 'not measured'
_exptl_crystal_description block
_exptl_crystal_F_000 968
_exptl_crystal_size_max 0.50
_exptl_crystal_size_mid 0.28
_exptl_crystal_size_min 0.16
_refine_diff_density_max 0.510
_refine_diff_density_min -0.308
_refine_diff_density_rms 0.045
_refine_ls_extinction_method none
_refine_ls_goodness_of_fit_ref 0.923
_refine_ls_hydrogen_treatment mixed
_refine_ls_matrix_type full
_refine_ls_number_parameters 298
_refine_ls_number_reflns 4274
_refine_ls_number_restraints 0
_refine_ls_restrained_S_all 0.923
_refine_ls_R_factor_all 0.0453
_refine_ls_R_factor_gt 0.0291
_refine_ls_shift/su_max 0.000
_refine_ls_shift/su_mean 0.000
_refine_ls_structure_factor_coef Fsqd
_refine_ls_weighting_details 'calc w=1/[\s^2^(Fo^2^)+(0.0426P)^2^+0.0000P] where P=(Fo^2^+2Fc^2^)/3'
_refine_ls_weighting_scheme calc
_refine_ls_wR_factor_gt 0.0651
_refine_ls_wR_factor_ref 0.0693
_reflns_number_gt 3242
_reflns_number_total 4274
_reflns_threshold_expression >2sigma(I)
_cod_data_source_file ic701009u-file009.cif
_cod_data_source_block IP246
_cod_original_sg_symbol_H-M P21/c
_cod_database_code 4338894

loop_
_symmetry_equiv_pos_as_xyz
'x, y, z'
'-x, y+1/2, -z+1/2'
'-x, -y, -z'
'x, -y-1/2, z-1/2'

loop_
_atom_site_label
_atom_site_type_symbol
_atom_site_fract_x
_atom_site_fract_y
_atom_site_fract_z
_atom_site_U_iso_or_equiv
_atom_site_adp_type
_atom_site_occupancy
_atom_site_symmetry_multiplicity
_atom_site_calc_flag
_atom_site_refinement_flags
Ti1 Ti 0.693650(15) 0.054619(15) 0.93290(4) 0.01335(8) Uani 1 1 d .
N1 N 0.81761(7) 0.06040(7) 0.92626(17) 0.0157(3) Uani 1 1 d .
N2 N 0.71947(7) -0.04085(7) 0.74549(17) 0.0148(3) Uani 1 1 d .
C1 C 0.84542(8) 0.01351(9) 0.7967(2) 0.0166(3) Uani 1 1 d .
C2 C 0.92270(9) 0.02100(9) 0.7535(2) 0.0202(3) Uani 1 1 d .
H2 H 0.9389 -0.0082 0.6556 0.024 Uiso 1 1 calc R
C3 C 0.97391(9) 0.06829(9) 0.8468(2) 0.0199(3) Uani 1 1 d .
C4 C 0.94789(9) 0.11205(9) 0.9942(2) 0.0191(3) Uani 1 1 d .
C5 C 0.99773(9) 0.15736(9) 1.1069(2) 0.0251(4) Uani 1 1 d .
H5 H 1.0505 0.1580 1.0877 0.030 Uiso 1 1 calc R
C6 C 0.97183(11) 0.20094(11) 1.2449(3) 0.0335(4) Uani 1 1 d .
H6 H 1.0066 0.2299 1.3221 0.040 Uiso 1 1 calc R
C7 C 0.89417(10) 0.20191(11) 1.2698(3) 0.0327(4) Uani 1 1 d .
H7 H 0.8758 0.2329 1.3628 0.039 Uiso 1 1 calc R
C8 C 0.84365(9) 0.15831(10) 1.1607(2) 0.0245(4) Uani 1 1 d .
H8 H 0.7907 0.1612 1.1779 0.029 Uiso 1 1 calc R
C9 C 0.86876(9) 0.10942(9) 1.0241(2) 0.0185(3) Uani 1 1 d .
C10 C 1.05510(9) 0.07438(10) 0.7986(2) 0.0264(4) Uani 1 1 d .
H10A H 1.0893 0.0600 0.8995 0.032 Uiso 1 1 calc R
H10B H 1.0656 0.1307 0.7620 0.032 Uiso 1 1 calc R
H10C H 1.0633 0.0364 0.7028 0.032 Uiso 1 1 calc R
C11 C 0.79468(8) -0.04367(9) 0.7092(2) 0.0156(3) Uani 1 1 d .
C12 C 0.82167(8) -0.10487(9) 0.5959(2) 0.0175(3) Uani 1 1 d .
H12 H 0.8742 -0.1054 0.5738 0.021 Uiso 1 1 calc R
C13 C 0.77509(9) -0.16246(9) 0.5183(2) 0.0165(3) Uani 1 1 d .
C14 C 0.69518(9) -0.15821(8) 0.5464(2) 0.0152(3) Uani 1 1 d .
C15 C 0.64193(10) -0.21318(10) 0.4669(2) 0.0225(3) Uani 1 1 d .
H15 H 0.6592 -0.2554 0.3939 0.027 Uiso 1 1 calc R
C16 C 0.56555(10) -0.20728(10) 0.4922(2) 0.0271(4) Uani 1 1 d .
H16 H 0.5305 -0.2454 0.4389 0.033 Uiso 1 1 calc R
C17 C 0.54018(10) -0.14422(10) 0.5980(2) 0.0260(4) Uani 1 1 d .
H17 H 0.4874 -0.1393 0.6151 0.031 Uiso 1 1 calc R
C18 C 0.59069(9) -0.08945(10) 0.6772(2) 0.0205(3) Uani 1 1 d .
H18 H 0.5719 -0.0465 0.7462 0.025 Uiso 1 1 calc R
C19 C 0.67000(9) -0.09534(9) 0.6588(2) 0.0164(3) Uani 1 1 d .
C20 C 0.80561(10) -0.22851(9) 0.4060(2) 0.0236(4) Uani 1 1 d .
H20A H 0.8609 -0.2225 0.4034 0.028 Uiso 1 1 calc R
H20B H 0.7821 -0.2237 0.2876 0.028 Uiso 1 1 calc R
H20C H 0.7937 -0.2825 0.4537 0.028 Uiso 1 1 calc R
C21 C 0.70381(10) 0.14996(10) 0.7005(2) 0.0252(4) Uani 1 1 d .
H21 H 0.7460 0.1456 0.6300 0.030 Uiso 1 1 calc R
C22 C 0.63298(10) 0.11126(10) 0.6699(2) 0.0248(4) Uani 1 1 d .
H22 H 0.6187 0.0764 0.5743 0.030 Uiso 1 1 calc R
C23 C 0.58700(9) 0.13282(10) 0.8043(2) 0.0249(4) Uani 1 1 d .
H23 H 0.5363 0.1147 0.8167 0.030 Uiso 1 1 calc R
C24 C 0.62932(9) 0.18630(9) 0.9186(2) 0.0243(4) Uani 1 1 d .
H24 H 0.6119 0.2109 1.0207 0.029 Uiso 1 1 calc R
C25 C 0.70135(10) 0.19662(9) 0.8548(2) 0.0245(4) Uani 1 1 d .
H25 H 0.7415 0.2292 0.9061 0.029 Uiso 1 1 calc R
C26 C 0.70545(11) -0.05824(11) 1.1356(2) 0.0309(4) Uani 1 1 d .
H26 H 0.7367 -0.1037 1.1101 0.037 Uiso 1 1 calc R
C27 C 0.62769(11) -0.05002(11) 1.0864(2) 0.0304(4) Uani 1 1 d .
H27 H 0.5968 -0.0892 1.0234 0.036 Uiso 1 1 calc R
C28 C 0.60386(10) 0.02622(11) 1.1466(2) 0.0291(4) Uani 1 1 d .
H28 H 0.5538 0.0480 1.1315 0.035 Uiso 1 1 calc R
C29 C 0.66691(10) 0.06510(10) 1.2337(2) 0.0268(4) Uani 1 1 d .
H29 H 0.6672 0.1179 1.2864 0.032 Uiso 1 1 calc R
C30 C 0.72897(10) 0.01189(12) 1.2285(2) 0.0291(4) Uani 1 1 d .
H30 H 0.7787 0.0217 1.2794 0.035 Uiso 1 1 calc R

loop_
_atom_site_aniso_label
_atom_site_aniso_U_11
_atom_site_aniso_U_22
_atom_site_aniso_U_33
_atom_site_aniso_U_23
_atom_site_aniso_U_13
_atom_site_aniso_U_12
Ti1 0.01422(13) 0.01313(12) 0.01294(14) -0.00014(11) 0.00269(9) 0.00220(10)
N1 0.0137(6) 0.0153(6) 0.0181(7) 0.0001(5) 0.0013(5) 0.0012(5)
N2 0.0153(6) 0.0145(6) 0.0144(7) -0.0009(5) 0.0003(5) 0.0012(5)
C1 0.0162(8) 0.0180(7) 0.0156(8) 0.0021(6) 0.0017(6) 0.0010(6)
C2 0.0193(8) 0.0230(7) 0.0187(9) -0.0006(6) 0.0046(6) -0.0005(6)
C3 0.0179(8) 0.0183(7) 0.0238(9) 0.0047(6) 0.0029(6) -0.0005(6)
C4 0.0175(8) 0.0138(7) 0.0258(9) 0.0038(6) 0.0004(6) -0.0001(6)
C5 0.0186(8) 0.0188(8) 0.0376(11) -0.0015(7) -0.0015(7) -0.0020(6)
C6 0.0262(9) 0.0286(9) 0.0448(13) -0.0137(8) -0.0046(8) -0.0047(7)
C7 0.0267(9) 0.0301(9) 0.0416(12) -0.0191(8) 0.0036(8) -0.0018(7)
C8 0.0191(8) 0.0225(8) 0.0323(10) -0.0076(7) 0.0038(7) -0.0011(6)
C9 0.0188(8) 0.0147(7) 0.0218(9) 0.0015(6) -0.0004(6) -0.0004(6)
C10 0.0194(8) 0.0288(9) 0.0315(10) 0.0019(7) 0.0064(7) -0.0048(6)
C11 0.0144(7) 0.0191(7) 0.0135(8) 0.0034(6) 0.0023(5) 0.0017(5)
C12 0.0157(8) 0.0202(7) 0.0169(9) 0.0014(6) 0.0035(6) 0.0020(6)
C13 0.0206(8) 0.0160(7) 0.0132(8) 0.0027(6) 0.0022(6) 0.0021(6)
C14 0.0206(8) 0.0131(6) 0.0117(8) 0.0023(6) 0.0001(6) 0.0013(5)
C15 0.0276(9) 0.0202(8) 0.0196(9) -0.0042(6) 0.0015(7) -0.0008(6)
C16 0.0232(9) 0.0272(8) 0.0304(11) -0.0076(7) -0.0032(7) -0.0062(7)
C17 0.0173(8) 0.0323(9) 0.0283(10) -0.0032(7) -0.0002(7) -0.0002(7)
C18 0.0176(8) 0.0233(8) 0.0207(9) -0.0038(7) 0.0017(6) 0.0028(6)
C19 0.0182(8) 0.0170(7) 0.0139(8) 0.0012(6) 0.0005(6) 0.0004(6)
C20 0.0261(9) 0.0215(8) 0.0237(10) -0.0026(7) 0.0072(7) 0.0017(6)
C21 0.0268(9) 0.0229(8) 0.0267(10) 0.0136(7) 0.0068(7) 0.0087(7)
C22 0.0340(9) 0.0215(8) 0.0179(9) 0.0035(6) -0.0054(7) 0.0070(7)
C23 0.0158(8) 0.0267(8) 0.0315(10) 0.0052(7) -0.0038(7) 0.0053(6)
C24 0.0248(9) 0.0187(8) 0.0294(10) -0.0026(7) 0.0008(7) 0.0109(6)
C25 0.0226(9) 0.0141(7) 0.0362(11) 0.0056(7) -0.0030(7) 0.0020(6)
C26 0.0499(11) 0.0225(8) 0.0214(10) 0.0098(7) 0.0102(8) 0.0076(8)
C27 0.0431(11) 0.0285(8) 0.0203(9) 0.0003(7) 0.0086(8) -0.0180(8)
C28 0.0214(9) 0.0426(10) 0.0247(10) 0.0006(8) 0.0119(7) -0.0019(7)
C29 0.0379(10) 0.0281(9) 0.0157(9) -0.0057(7) 0.0106(7) -0.0049(7)
C30 0.0276(9) 0.0432(10) 0.0163(9) 0.0106(8) 0.0002(7) -0.0030(8)

loop_
_atom_type_symbol
_atom_type_description
_atom_type_scat_dispersion_real
_atom_type_scat_dispersion_imag
_atom_type_scat_source
C C 0.0033 0.0016 'International Tables Vol C Tables 4.2.6.8 and 6.1.1.4'
H H 0.0000 0.0000 'International Tables Vol C Tables 4.2.6.8 and 6.1.1.4'
N N 0.0061 0.0033 'International Tables Vol C Tables 4.2.6.8 and 6.1.1.4'
Ti Ti 0.2776 0.4457 'International Tables Vol C Tables 4.2.6.8 and 6.1.1.4'

loop_
_geom_angle_atom_site_label_1
_geom_angle_atom_site_label_2
_geom_angle_atom_site_label_3
_geom_angle
N1 Ti1 N2 76.44(5)
N1 Ti1 C21 80.30(5)
N2 Ti1 C21 86.47(5)
N1 Ti1 C25 83.11(5)
N2 Ti1 C25 120.15(6)
C21 Ti1 C25 34.39(6)
N1 Ti1 C28 136.57(6)
N2 Ti1 C28 119.31(6)
C21 Ti1 C28 136.47(6)
C25 Ti1 C28 114.13(6)
N1 Ti1 C29 106.09(6)
N2 Ti1 C29 138.52(5)
C21 Ti1 C29 135.01(6)
C25 Ti1 C29 101.06(6)
C28 Ti1 C29 34.16(6)
N1 Ti1 C26 90.19(6)
N2 Ti1 C26 82.70(5)
C21 Ti1 C26 167.02(6)
C25 Ti1 C26 153.42(7)
C28 Ti1 C26 56.09(6)
C29 Ti1 C26 56.16(6)
N1 Ti1 C22 110.63(6)
N2 Ti1 C22 79.46(5)
C21 Ti1 C22 34.02(6)
C25 Ti1 C22 56.56(6)
C28 Ti1 C22 111.99(6)
C29 Ti1 C22 132.85(6)
C26 Ti1 C22 148.24(6)
N1 Ti1 C27 123.62(6)
N2 Ti1 C27 87.04(5)
C21 Ti1 C27 152.72(7)
C25 Ti1 C27 147.28(6)
C28 Ti1 C27 33.80(6)
C29 Ti1 C27 56.43(6)
C26 Ti1 C27 33.81(7)
C22 Ti1 C27 118.71(6)
N1 Ti1 C30 80.69(5)
N2 Ti1 C30 111.35(6)
C21 Ti1 C30 149.89(6)
C25 Ti1 C30 119.87(6)
C28 Ti1 C30 55.98(6)
C29 Ti1 C30 33.67(6)
C26 Ti1 C30 33.56(6)
C22 Ti1 C30 166.41(6)
C27 Ti1 C30 55.92(6)
N1 Ti1 C24 115.12(5)
N2 Ti1 C24 135.59(6)
C21 Ti1 C24 56.46(6)
C25 Ti1 C24 33.75(6)
C28 Ti1 C24 82.83(6)
C29 Ti1 C24 82.01(6)
C26 Ti1 C24 136.38(6)
C22 Ti1 C24 56.17(6)
C27 Ti1 C24 114.12(6)
C30 Ti1 C24 112.81(6)
N1 Ti1 C23 135.60(5)
N2 Ti1 C23 106.94(5)
C21 Ti1 C23 56.31(6)
C25 Ti1 C23 56.33(6)
C28 Ti1 C23 81.65(6)
C29 Ti1 C23 99.34(6)
C26 Ti1 C23 134.14(6)
C22 Ti1 C23 33.61(6)
C27 Ti1 C23 100.75(6)
C30 Ti1 C23 132.80(6)
C24 Ti1 C23 33.94(6)
C1 N1 C9 117.73(13)
C1 N1 Ti1 113.34(10)
C9 N1 Ti1 128.68(10)
C11 N2 C19 117.76(13)
C11 N2 Ti1 113.72(9)
C19 N2 Ti1 128.49(10)
N1 C1 C2 120.84(14)
N1 C1 C11 117.68(13)
C2 C1 C11 121.47(14)
C3 C2 C1 122.42(15)
C2 C3 C4 117.69(14)
C2 C3 C10 121.12(15)
C4 C3 C10 121.19(14)
C5 C4 C9 119.60(15)
C5 C4 C3 122.00(14)
C9 C4 C3 118.39(14)
C6 C5 C4 121.51(16)
C5 C6 C7 119.18(16)
C8 C7 C6 120.69(17)
C7 C8 C9 121.54(15)
N1 C9 C8 120.33(14)
N1 C9 C4 122.37(14)
C8 C9 C4 117.29(14)
N2 C11 C12 120.80(13)
N2 C11 C1 117.67(13)
C12 C11 C1 121.43(13)
C13 C12 C11 122.43(14)
C12 C13 C14 117.96(13)
C12 C13 C20 121.32(14)
C14 C13 C20 120.72(14)
C15 C14 C19 119.69(14)
C15 C14 C13 122.28(14)
C19 C14 C13 118.03(13)
C16 C15 C14 121.60(15)
C15 C16 C17 119.00(15)
C18 C17 C16 120.82(16)
C17 C18 C19 121.70(15)
N2 C19 C18 120.13(14)
N2 C19 C14 122.77(13)
C18 C19 C14 117.10(14)
C22 C21 C25 107.93(15)
C22 C21 Ti1 74.05(9)
C25 C21 Ti1 73.20(9)
C23 C22 C21 108.23(15)
C23 C22 Ti1 73.76(9)
C21 C22 Ti1 71.93(9)
C22 C23 C24 107.95(15)
C22 C23 Ti1 72.62(9)
C24 C23 Ti1 72.93(9)
C25 C24 C23 107.92(15)
C25 C24 Ti1 72.00(8)
C23 C24 Ti1 73.13(9)
C24 C25 C21 107.97(15)
C24 C25 Ti1 74.26(9)
C21 C25 Ti1 72.40(9)
C30 C26 C27 108.22(16)
C30 C26 Ti1 73.68(10)
C27 C26 Ti1 73.16(10)
C28 C27 C26 107.63(16)
C28 C27 Ti1 72.55(10)
C26 C27 Ti1 73.03(9)
C27 C28 C29 108.22(16)
C27 C28 Ti1 73.65(10)
C29 C28 Ti1 72.94(9)
C30 C29 C28 107.52(16)
C30 C29 Ti1 74.09(10)
C28 C29 Ti1 72.90(10)
C26 C30 C29 108.38(16)
C26 C30 Ti1 72.76(10)
C29 C30 Ti1 72.25(10)

loop_
_geom_bond_atom_site_label_1
_geom_bond_atom_site_label_2
_geom_bond_distance
Ti1 N1 2.1873(12)
Ti1 N2 2.1883(12)
Ti1 C21 2.3842(16)
Ti1 C25 2.3945(15)
Ti1 C28 2.3986(16)
Ti1 C29 2.3992(17)
Ti1 C26 2.4110(17)
Ti1 C22 2.4114(16)
Ti1 C27 2.4127(16)
Ti1 C30 2.4226(17)
Ti1 C24 2.4233(15)
Ti1 C23 2.4260(16)
N1 C1 1.371(2)
N1 C9 1.388(2)
N2 C11 1.3708(19)
N2 C19 1.384(2)
C1 C2 1.426(2)
C1 C11 1.429(2)
C2 C3 1.356(2)
C3 C4 1.439(2)
C3 C10 1.502(2)
C4 C5 1.403(2)
C4 C9 1.426(2)
C5 C6 1.380(3)
C6 C7 1.392(3)
C7 C8 1.380(2)
C8 C9 1.413(2)
C11 C12 1.426(2)
C12 C13 1.358(2)
C13 C14 1.438(2)
C13 C20 1.501(2)
C14 C15 1.407(2)
C14 C19 1.429(2)
C15 C16 1.374(2)
C16 C17 1.401(2)
C17 C18 1.374(2)
C18 C19 1.415(2)
C21 C22 1.403(3)
C21 C25 1.413(3)
C22 C23 1.399(2)
C23 C24 1.416(2)
C24 C25 1.399(2)
C26 C30 1.396(3)
C26 C27 1.403(3)
C27 C28 1.399(3)
C28 C29 1.409(3)
C29 C30 1.397(3)

loop_
_geom_torsion_atom_site_label_1
_geom_torsion_atom_site_label_2
_geom_torsion_atom_site_label_3
_geom_torsion_atom_site_label_4
_geom_torsion
N2 Ti1 N1 C1 9.15(10)
C21 Ti1 N1 C1 -79.54(11)
C25 Ti1 N1 C1 -114.20(11)
C28 Ti1 N1 C1 127.68(11)
C29 Ti1 N1 C1 146.24(10)
C26 Ti1 N1 C1 91.59(11)
C22 Ti1 N1 C1 -63.88(11)
C27 Ti1 N1 C1 86.20(11)
C30 Ti1 N1 C1 123.92(11)
C24 Ti1 N1 C1 -125.17(10)
C23 Ti1 N1 C1 -91.34(12)
N2 Ti1 N1 C9 -176.75(13)
C21 Ti1 N1 C9 94.57(13)
C25 Ti1 N1 C9 59.91(13)
C28 Ti1 N1 C9 -58.21(15)
C29 Ti1 N1 C9 -39.66(14)
C26 Ti1 N1 C9 -94.30(13)
C22 Ti1 N1 C9 110.22(13)
C27 Ti1 N1 C9 -99.70(13)
C30 Ti1 N1 C9 -61.97(13)
C24 Ti1 N1 C9 48.94(14)
C23 Ti1 N1 C9 82.76(15)
N1 Ti1 N2 C11 -5.21(10)
C21 Ti1 N2 C11 75.65(11)
C25 Ti1 N2 C11 68.36(11)
C28 Ti1 N2 C11 -141.37(10)
C29 Ti1 N2 C11 -104.28(12)
C26 Ti1 N2 C11 -97.17(11)
C22 Ti1 N2 C11 109.22(11)
C27 Ti1 N2 C11 -130.86(11)
C30 Ti1 N2 C11 -79.36(11)
C24 Ti1 N2 C11 106.99(11)
C23 Ti1 N2 C11 128.81(10)
N1 Ti1 N2 C19 176.69(13)
C21 Ti1 N2 C19 -102.44(13)
C25 Ti1 N2 C19 -109.74(13)
C28 Ti1 N2 C19 40.53(14)
C29 Ti1 N2 C19 77.62(15)
C26 Ti1 N2 C19 84.73(13)
C22 Ti1 N2 C19 -68.88(13)
C27 Ti1 N2 C19 51.05(13)
C30 Ti1 N2 C19 102.54(13)
C24 Ti1 N2 C19 -71.10(15)
C23 Ti1 N2 C19 -49.29(13)
C9 N1 C1 C2 -5.9(2)
Ti1 N1 C1 C2 168.87(11)
C9 N1 C1 C11 173.14(13)
Ti1 N1 C1 C11 -12.06(17)
N1 C1 C2 C3 6.2(2)
C11 C1 C2 C3 -172.79(15)
C1 C2 C3 C4 -0.1(2)
C1 C2 C3 C10 179.53(14)
C2 C3 C4 C5 174.90(15)
C10 C3 C4 C5 -4.8(2)
C2 C3 C4 C9 -5.7(2)
C10 C3 C4 C9 174.63(14)
C9 C4 C5 C6 -1.2(2)
C3 C4 C5 C6 178.17(16)
C4 C5 C6 C7 -1.9(3)
C5 C6 C7 C8 1.6(3)
C6 C7 C8 C9 2.0(3)
C1 N1 C9 C8 -179.21(14)
Ti1 N1 C9 C8 6.9(2)
C1 N1 C9 C4 -0.1(2)
Ti1 N1 C9 C4 -174.02(11)
C7 C8 C9 N1 174.17(16)
C7 C8 C9 C4 -5.0(3)
C5 C4 C9 N1 -174.56(14)
C3 C4 C9 N1 6.0(2)
C5 C4 C9 C8 4.5(2)
C3 C4 C9 C8 -174.86(14)
C19 N2 C11 C12 -4.7(2)
Ti1 N2 C11 C12 177.03(11)
C19 N2 C11 C1 179.01(13)
Ti1 N2 C11 C1 0.69(17)
N1 C1 C11 N2 7.8(2)
C2 C1 C11 N2 -173.16(14)
N1 C1 C11 C12 -168.54(14)
C2 C1 C11 C12 10.5(2)
N2 C11 C12 C13 0.4(2)
C1 C11 C12 C13 176.56(14)
C11 C12 C13 C14 3.0(2)
C11 C12 C13 C20 -177.21(14)
C12 C13 C14 C15 177.68(15)
C20 C13 C14 C15 -2.1(2)
C12 C13 C14 C19 -2.0(2)
C20 C13 C14 C19 178.21(14)
C19 C14 C15 C16 1.0(2)
C13 C14 C15 C16 -178.64(15)
C14 C15 C16 C17 0.9(3)
C15 C16 C17 C18 -0.8(3)
C16 C17 C18 C19 -1.4(3)
C11 N2 C19 C18 -173.34(14)
Ti1 N2 C19 C18 4.7(2)
C11 N2 C19 C14 5.7(2)
Ti1 N2 C19 C14 -176.28(10)
C17 C18 C19 N2 -177.69(15)
C17 C18 C19 C14 3.2(2)
C15 C14 C19 N2 177.93(14)
C13 C14 C19 N2 -2.4(2)
C15 C14 C19 C18 -3.0(2)
C13 C14 C19 C18 176.67(14)
N1 Ti1 C21 C22 153.16(10)
N2 Ti1 C21 C22 76.33(10)
C25 Ti1 C21 C22 -114.88(14)
C28 Ti1 C21 C22 -54.00(14)
C29 Ti1 C21 C22 -103.73(12)
C26 Ti1 C21 C22 109.8(3)
C27 Ti1 C21 C22 -0.24(19)
C30 Ti1 C21 C22 -155.30(12)
C24 Ti1 C21 C22 -77.78(11)
C23 Ti1 C21 C22 -36.74(10)
N1 Ti1 C21 C25 -91.96(10)
N2 Ti1 C21 C25 -168.80(10)
C28 Ti1 C21 C25 60.87(14)
C29 Ti1 C21 C25 11.14(14)
C26 Ti1 C21 C25 -135.3(3)
C22 Ti1 C21 C25 114.88(14)
C27 Ti1 C21 C25 114.63(15)
C30 Ti1 C21 C25 -40.42(17)
C24 Ti1 C21 C25 37.10(10)
C23 Ti1 C21 C25 78.13(11)
C25 C21 C22 C23 -0.55(18)
Ti1 C21 C22 C23 65.35(11)
C25 C21 C22 Ti1 -65.90(11)
N1 Ti1 C22 C23 -144.35(10)
N2 Ti1 C22 C23 144.61(11)
C21 Ti1 C22 C23 -115.96(15)
C25 Ti1 C22 C23 -78.07(11)
C28 Ti1 C22 C23 27.10(11)
C29 Ti1 C22 C23 -5.48(13)
C26 Ti1 C22 C23 87.70(14)
C27 Ti1 C22 C23 63.91(11)
C30 Ti1 C22 C23 0.9(3)
C24 Ti1 C22 C23 -37.27(10)
N1 Ti1 C22 C21 -28.39(11)
N2 Ti1 C22 C21 -99.43(10)
C25 Ti1 C22 C21 37.89(10)
C28 Ti1 C22 C21 143.06(10)
C29 Ti1 C22 C21 110.48(11)
C26 Ti1 C22 C21 -156.34(12)
C27 Ti1 C22 C21 179.87(10)
C30 Ti1 C22 C21 116.8(3)
C24 Ti1 C22 C21 78.69(11)
C23 Ti1 C22 C21 115.96(15)
C21 C22 C23 C24 0.71(18)
Ti1 C22 C23 C24 64.86(11)
C21 C22 C23 Ti1 -64.15(11)
N1 Ti1 C23 C22 51.22(13)
N2 Ti1 C23 C22 -36.53(11)
C21 Ti1 C23 C22 37.19(10)
C25 Ti1 C23 C22 78.82(11)
C28 Ti1 C23 C22 -154.73(11)
C29 Ti1 C23 C22 175.93(10)
C26 Ti1 C23 C22 -132.87(11)
C27 Ti1 C23 C22 -126.70(10)
C30 Ti1 C23 C22 -179.72(10)
C24 Ti1 C23 C22 115.72(15)
N1 Ti1 C23 C24 -64.51(13)
N2 Ti1 C23 C24 -152.25(10)
C21 Ti1 C23 C24 -78.53(11)
C25 Ti1 C23 C24 -36.91(10)
C28 Ti1 C23 C24 89.55(11)
C29 Ti1 C23 C24 60.21(11)
C26 Ti1 C23 C24 111.41(12)
C22 Ti1 C23 C24 -115.72(15)
C27 Ti1 C23 C24 117.58(11)
C30 Ti1 C23 C24 64.56(13)
C22 C23 C24 C25 -0.60(18)
Ti1 C23 C24 C25 64.06(11)
C22 C23 C24 Ti1 -64.66(11)
N1 Ti1 C24 C25 19.88(12)
N2 Ti1 C24 C25 -76.35(12)
C21 Ti1 C24 C25 -37.83(11)
C28 Ti1 C24 C25 158.43(12)
C29 Ti1 C24 C25 123.97(11)
C26 Ti1 C24 C25 139.71(12)
C22 Ti1 C24 C25 -78.99(12)
C27 Ti1 C24 C25 171.53(10)
C30 Ti1 C24 C25 110.07(11)
C23 Ti1 C24 C25 -115.89(16)
N1 Ti1 C24 C23 135.77(10)
N2 Ti1 C24 C23 39.53(13)
C21 Ti1 C24 C23 78.06(11)
C25 Ti1 C24 C23 115.89(16)
C28 Ti1 C24 C23 -85.69(11)
C29 Ti1 C24 C23 -120.15(11)
C26 Ti1 C24 C23 -104.40(13)
C22 Ti1 C24 C23 36.90(10)
C27 Ti1 C24 C23 -72.58(11)
C30 Ti1 C24 C23 -134.04(10)
C23 C24 C25 C21 0.27(18)
Ti1 C24 C25 C21 65.07(11)
C23 C24 C25 Ti1 -64.80(11)
C22 C21 C25 C24 0.17(18)
Ti1 C21 C25 C24 -66.29(11)
C22 C21 C25 Ti1 66.46(11)
N1 Ti1 C25 C24 -161.93(11)
N2 Ti1 C25 C24 128.15(10)
C21 Ti1 C25 C24 115.19(15)
C28 Ti1 C25 C24 -23.56(13)
C29 Ti1 C25 C24 -56.81(12)
C26 Ti1 C25 C24 -85.47(17)
C22 Ti1 C25 C24 77.73(11)
C27 Ti1 C25 C24 -14.40(18)
C30 Ti1 C25 C24 -86.85(12)
C23 Ti1 C25 C24 37.13(10)
N1 Ti1 C25 C21 82.88(10)
N2 Ti1 C25 C21 12.96(12)
C28 Ti1 C25 C21 -138.75(10)
C29 Ti1 C25 C21 -172.00(10)
C26 Ti1 C25 C21 159.34(13)
C22 Ti1 C25 C21 -37.46(10)
C27 Ti1 C25 C21 -129.59(13)
C30 Ti1 C25 C21 157.96(10)
C24 Ti1 C25 C21 -115.19(15)
C23 Ti1 C25 C21 -78.06(11)
N1 Ti1 C26 C30 72.68(11)
N2 Ti1 C26 C30 148.98(11)
C21 Ti1 C26 C30 115.3(3)
C25 Ti1 C26 C30 -2.2(2)
C28 Ti1 C26 C30 -78.11(11)
C29 Ti1 C26 C30 -36.68(10)
C22 Ti1 C26 C30 -154.89(12)
C27 Ti1 C26 C30 -115.41(15)
C24 Ti1 C26 C30 -55.56(15)
C23 Ti1 C26 C30 -104.46(12)
N1 Ti1 C26 C27 -171.91(11)
N2 Ti1 C26 C27 -95.61(11)
C21 Ti1 C26 C27 -129.3(3)
C25 Ti1 C26 C27 113.25(15)
C28 Ti1 C26 C27 37.29(11)
C29 Ti1 C26 C27 78.73(11)
C22 Ti1 C26 C27 -39.48(17)
C30 Ti1 C26 C27 115.41(15)
C24 Ti1 C26 C27 59.85(14)
C23 Ti1 C26 C27 10.95(15)
C30 C26 C27 C28 1.1(2)
Ti1 C26 C27 C28 -64.79(12)
C30 C26 C27 Ti1 65.87(12)
N1 Ti1 C27 C28 125.06(11)
N2 Ti1 C27 C28 -163.38(12)
C21 Ti1 C27 C28 -86.94(17)
C25 Ti1 C27 C28 -15.15(18)
C29 Ti1 C27 C28 37.46(11)
C26 Ti1 C27 C28 115.33(16)
C22 Ti1 C27 C28 -87.10(12)
C30 Ti1 C27 C28 78.26(12)
C24 Ti1 C27 C28 -23.86(13)
C23 Ti1 C27 C28 -56.70(12)
N1 Ti1 C27 C26 9.73(13)
N2 Ti1 C27 C26 81.29(11)
C21 Ti1 C27 C26 157.72(13)
C25 Ti1 C27 C26 -130.48(13)
C28 Ti1 C27 C26 -115.33(16)
C29 Ti1 C27 C26 -77.88(11)
C22 Ti1 C27 C26 157.57(10)
C30 Ti1 C27 C26 -37.08(10)
C24 Ti1 C27 C26 -139.19(11)
C23 Ti1 C27 C26 -172.03(11)
C26 C27 C28 C29 -0.2(2)
Ti1 C27 C28 C29 -65.27(12)
C26 C27 C28 Ti1 65.10(12)
N1 Ti1 C28 C27 -82.53(13)
N2 Ti1 C28 C27 19.12(13)
C21 Ti1 C28 C27 138.36(12)
C25 Ti1 C28 C27 171.09(11)
C29 Ti1 C28 C27 -115.52(17)
C26 Ti1 C28 C27 -37.31(11)
C22 Ti1 C28 C27 109.15(12)
C30 Ti1 C28 C27 -78.05(12)
C24 Ti1 C28 C27 158.16(12)
C23 Ti1 C28 C27 123.91(12)
N1 Ti1 C28 C29 33.00(14)
N2 Ti1 C28 C29 134.65(10)
C21 Ti1 C28 C29 -106.11(13)
C25 Ti1 C28 C29 -73.38(12)
C26 Ti1 C28 C29 78.22(12)
C22 Ti1 C28 C29 -135.33(10)
C27 Ti1 C28 C29 115.52(17)
C30 Ti1 C28 C29 37.47(11)
C24 Ti1 C28 C29 -86.32(11)
C23 Ti1 C28 C29 -120.56(11)
C27 C28 C29 C30 -0.8(2)
Ti1 C28 C29 C30 -66.55(12)
C27 C28 C29 Ti1 65.73(12)
N1 Ti1 C29 C30 -42.53(11)
N2 Ti1 C29 C30 45.06(14)
C21 Ti1 C29 C30 -134.85(11)
C25 Ti1 C29 C30 -128.46(11)
C28 Ti1 C29 C30 114.54(15)
C26 Ti1 C29 C30 36.56(11)
C22 Ti1 C29 C30 177.31(10)
C27 Ti1 C29 C30 77.48(12)
C24 Ti1 C29 C30 -156.46(11)
C23 Ti1 C29 C30 174.24(10)
N1 Ti1 C29 C28 -157.07(10)
N2 Ti1 C29 C28 -69.48(14)
C21 Ti1 C29 C28 110.61(12)
C25 Ti1 C29 C28 117.00(11)
C26 Ti1 C29 C28 -77.98(12)
C22 Ti1 C29 C28 62.77(13)
C27 Ti1 C29 C28 -37.05(11)
C30 Ti1 C29 C28 -114.54(15)
C24 Ti1 C29 C28 89.00(11)
C23 Ti1 C29 C28 59.70(11)
C27 C26 C30 C29 -1.60(19)
Ti1 C26 C30 C29 63.93(12)
C27 C26 C30 Ti1 -65.53(12)
C28 C29 C30 C26 1.5(2)
Ti1 C29 C30 C26 -64.26(12)
C28 C29 C30 Ti1 65.75(12)
N1 Ti1 C30 C26 -104.67(11)
N2 Ti1 C30 C26 -33.29(12)
C21 Ti1 C30 C26 -156.13(12)
C25 Ti1 C30 C26 178.89(10)
C28 Ti1 C30 C26 78.45(12)
C29 Ti1 C30 C26 116.49(16)
C22 Ti1 C30 C26 108.1(3)
C27 Ti1 C30 C26 37.37(11)
C24 Ti1 C30 C26 141.89(11)
C23 Ti1 C30 C26 108.73(12)
N1 Ti1 C30 C29 138.84(11)
N2 Ti1 C30 C29 -149.77(10)
C21 Ti1 C30 C29 87.38(15)
C25 Ti1 C30 C29 62.40(12)
C28 Ti1 C30 C29 -38.04(10)
C26 Ti1 C30 C29 -116.49(16)
C22 Ti1 C30 C29 -8.4(3)
C27 Ti1 C30 C29 -79.12(11)
C24 Ti1 C30 C29 25.40(12)
C23 Ti1 C30 C29 -7.76(14)
